data_2201984
loop_
_publ_author_name
'Robert A. Burrow'
'Ademir F. Morel'
'Ilmar B. Graebner'
'Alan J. Lough'
'David H. Farrar'

_publ_section_title
;
 Absolute configuration of diacetylated acrenol as its chloroform
 solvate
;
_journal_issue 3
_journal_name_full 'Acta Crystallographica Section E'
_journal_page_first o350
_journal_page_last o352
_journal_paper_doi 10.1107/S1600536803003349
_journal_volume 59
_journal_year 2003
_chemical_formula_iupac 'C24 H32 O8, C H Cl3'
_chemical_formula_moiety 'C24 H32 O8, C H Cl3'
_chemical_formula_sum 'C25 H33 Cl3 O8'
_chemical_formula_weight 567.86
_chemical_name_common 'diacetylated acrenol'
_chemical_name_systematic
;
3S,5R,6S,9S,10S,13R,15R,19R-3\b,20-epoxy-3\a-hydoroxy-15,16-diacetyl-7-
pimaren-19,6\b-olide
1-(1-hydroxy-2,9-dimethyl-3-oxo-4,15-
dioxapentacyclo[11.2.2^15,13^.0^2,18^.0^7,12^]octadec-6-en-9-yl)-
2-methylcarbonyloxyethyl acetate
;
_space_group_IT_number 19
_symmetry_cell_setting orthorhombic
_symmetry_space_group_name_Hall 'P 2ac 2ab'
_symmetry_space_group_name_H-M 'P 21 21 21'
_atom_sites_solution_hydrogens geom
_atom_sites_solution_primary direct
_atom_sites_solution_secondary difmap
_audit_creation_method 'Manual editing of cif generated by SHELXL-97'
_cell_angle_alpha 90.00
_cell_angle_beta 90.00
_cell_angle_gamma 90.00
_cell_formula_units_Z 4
_cell_length_a 8.0961(8)
_cell_length_b 11.2954(18)
_cell_length_c 28.684(4)
_cell_measurement_reflns_used 8481
_cell_measurement_temperature 100(2)
_cell_measurement_theta_max 20.1
_cell_measurement_theta_min 4.2
_cell_volume 2623.1(6)
_computing_cell_refinement 'DENZO--SMN (Otwinowski & Minor, 1997)'
_computing_data_collection 'KappaCCD Server Software (Nonius, 1997)'
_computing_data_reduction DENZO--SMN
_computing_molecular_graphics 'ORTEP-3 for Windows (Farrugia, 1997) and PLATON (Spek, 2002)'
_computing_publication_material SHELXL97
_computing_structure_refinement 'SHELXL97 (Sheldrick, 1997)'
_computing_structure_solution 'SHELXS97 (Sheldrick, 1997)'
_diffrn_ambient_temperature 100(2)
_diffrn_measured_fraction_theta_full 0.977
_diffrn_measured_fraction_theta_max 0.977
_diffrn_measurement_device_type 'Nonius KappaCCD'
_diffrn_measurement_method '\y scans and \w scans with \k offsets'
_diffrn_radiation_monochromator graphite
_diffrn_radiation_source 'fine-focus sealed tube'
_diffrn_radiation_type MoK\a
_diffrn_radiation_wavelength 0.71073
_diffrn_reflns_av_R_equivalents 0.132
_diffrn_reflns_av_sigmaI/netI 0.0879
_diffrn_reflns_limit_h_max 7
_diffrn_reflns_limit_h_min -7
_diffrn_reflns_limit_k_max 10
_diffrn_reflns_limit_k_min -10
_diffrn_reflns_limit_l_max 27
_diffrn_reflns_limit_l_min -27
_diffrn_reflns_number 8481
_diffrn_reflns_theta_full 20.06
_diffrn_reflns_theta_max 20.06
_diffrn_reflns_theta_min 4.19
_exptl_absorpt_coefficient_mu 0.397
_exptl_absorpt_correction_T_max 0.9249
_exptl_absorpt_correction_T_min 0.9073
_exptl_absorpt_correction_type multi-scan
_exptl_absorpt_process_details
;
The program Denzo-SMN (Otwinowski & Minor, 1997) uses a scaling
algorithm (Fox & Holmes, 1966) which effectively corrects for
absorption effects. High redundancy data were used in the scaling
program hence 'multi-scan' code word was used. No transmission
coefficients are available from the program (only scale factors
for each frame). The transmission factors in the experimental table
are calculated from the 'size' command in the SHELXL-97 input file.
Fox, G. C. & Holmes, K. C. (1966). Acta Cryst, 20, 886-891.
;
_exptl_crystal_colour colourless
_exptl_crystal_density_diffrn 1.438
_exptl_crystal_density_method 'not measured'
_exptl_crystal_description block
_exptl_crystal_F_000 1192
_exptl_crystal_size_max 0.25
_exptl_crystal_size_mid 0.23
_exptl_crystal_size_min 0.20
_refine_diff_density_max 0.204
_refine_diff_density_min -0.202
_refine_ls_abs_structure_details 'Flack (1983)'
_refine_ls_abs_structure_Flack 0.17(17)
_refine_ls_extinction_coef 0.0068(19)
_refine_ls_extinction_expression Fc^*^=kFc[1+0.001xFc2^\l3^/sin(2\q)]^-1/4^
_refine_ls_extinction_method SHELXL97
_refine_ls_goodness_of_fit_ref 1.087
_refine_ls_hydrogen_treatment constr
_refine_ls_matrix_type full
_refine_ls_number_parameters 332
_refine_ls_number_reflns 2410
_refine_ls_number_restraints 0
_refine_ls_restrained_S_all 1.087
_refine_ls_R_factor_all 0.0886
_refine_ls_R_factor_gt 0.0630
_refine_ls_shift/su_max <0.001
_refine_ls_shift/su_mean 0.000
_refine_ls_structure_factor_coef Fsqd
_refine_ls_weighting_details 'calc w = 1/[\s^2^(Fo^2^)+(0.0743P)^2^+2.6838P] where P = (Fo^2^+2Fc^2^)/3'
_refine_ls_weighting_scheme calc
_refine_ls_wR_factor_gt 0.1505
_refine_ls_wR_factor_ref 0.1608
_reflns_number_gt 1863
_reflns_number_total 2410
_reflns_threshold_expression I>2\s(I)
_cod_data_source_file fl6019.cif
_cod_data_source_block I
_cod_database_code 2201984
_cod_database_fobs_code 2201984

loop_
_symmetry_equiv_pos_as_xyz
'x, y, z'
'-x+1/2, -y, z+1/2'
'-x, y+1/2, -z+1/2'
'x+1/2, -y+1/2, -z'

loop_
_atom_site_label
_atom_site_fract_x
_atom_site_fract_y
_atom_site_fract_z
_atom_site_U_iso_or_equiv
_atom_site_adp_type
_atom_site_calc_flag
_atom_site_refinement_flags
_atom_site_occupancy
_atom_site_disorder_assembly
_atom_site_disorder_group
_atom_site_type_symbol
C1 0.7563(11) 0.4113(8) 0.7653(4) 0.050(3) Uani d . 1 . . C
H1A 0.8477 0.4664 0.7727 0.060 Uiso calc R 1 . . H
H1B 0.6867 0.4481 0.7409 0.060 Uiso calc R 1 . . H
C2 0.6516(11) 0.3885(7) 0.8096(3) 0.046(3) Uani d . 1 . . C
H2A 0.7019 0.4299 0.8366 0.055 Uiso calc R 1 . . H
H2B 0.5387 0.4202 0.8051 0.055 Uiso calc R 1 . . H
C3 0.6425(12) 0.2560(8) 0.8197(4) 0.055(3) Uani d . 1 . . C
C4 0.5734(13) 0.1887(8) 0.7787(3) 0.049(3) Uani d . 1 . . C
C5 0.6742(11) 0.2180(8) 0.7344(3) 0.048(3) Uani d . 1 . . C
H5 0.6033 0.2642 0.7124 0.058 Uiso calc R 1 . . H
C6 0.7190(13) 0.0992(9) 0.7118(4) 0.055(3) Uani d . 1 . . C
H6 0.6311 0.0790 0.6887 0.066 Uiso calc R 1 . . H
C7 0.8785(13) 0.0970(9) 0.6879(3) 0.052(3) Uani d . 1 . . C
H7 0.9104 0.0248 0.6735 0.063 Uiso calc R 1 . . H
C8 0.9808(11) 0.1863(9) 0.6845(3) 0.051(3) Uani d . 1 . . C
C9 0.9442(11) 0.3032(8) 0.7067(3) 0.044(2) Uani d . 1 . . C
H9 1.0512 0.3310 0.7202 0.053 Uiso calc R 1 . . H
C10 0.8277(11) 0.2923(7) 0.7471(3) 0.044(3) Uani d . 1 . . C
C11 0.9010(10) 0.3928(9) 0.6674(3) 0.045(3) Uani d . 1 . . C
H11A 0.7982 0.3678 0.6516 0.054 Uiso calc R 1 . . H
H11B 0.8820 0.4721 0.6812 0.054 Uiso calc R 1 . . H
C12 1.0420(12) 0.3996(8) 0.6319(3) 0.053(3) Uani d . 1 . . C
H12A 1.1393 0.4357 0.6473 0.064 Uiso calc R 1 . . H
H12B 1.0081 0.4530 0.6063 0.064 Uiso calc R 1 . . H
C13 1.0952(12) 0.2781(8) 0.6104(3) 0.048(3) Uani d . 1 . . C
C14 1.1239(11) 0.1868(9) 0.6510(3) 0.049(3) Uani d . 1 . . C
H14A 1.1383 0.1066 0.6378 0.058 Uiso calc R 1 . . H
H14B 1.2264 0.2077 0.6680 0.058 Uiso calc R 1 . . H
C15 1.2628(11) 0.2956(8) 0.5861(3) 0.048(3) Uani d . 1 . . C
H15 1.3427 0.3333 0.6081 0.058 Uiso calc R 1 . . H
C16 1.2568(12) 0.3656(9) 0.5410(4) 0.059(3) Uani d . 1 . . C
H16A 1.2024 0.3182 0.5163 0.070 Uiso calc R 1 . . H
H16B 1.1925 0.4392 0.5456 0.070 Uiso calc R 1 . . H
C17 0.9616(11) 0.2306(9) 0.5773(3) 0.062(3) Uani d . 1 . . C
H17A 0.9378 0.2899 0.5533 0.093 Uiso calc R 1 . . H
H17B 0.8608 0.2137 0.5950 0.093 Uiso calc R 1 . . H
H17C 1.0009 0.1577 0.5624 0.093 Uiso calc R 1 . . H
C18 0.3845(10) 0.2030(8) 0.7726(3) 0.052(3) Uani d . 1 . . C
H18A 0.3484 0.1588 0.7450 0.078 Uiso calc R 1 . . H
H18B 0.3576 0.2870 0.7686 0.078 Uiso calc R 1 . . H
H18C 0.3279 0.1722 0.8002 0.078 Uiso calc R 1 . . H
C19 0.6109(13) 0.0569(10) 0.7861(4) 0.057(3) Uani d . 1 . . C
C20 0.9152(12) 0.2378(8) 0.7885(4) 0.054(3) Uani d . 1 . . C
H20A 0.9681 0.1631 0.7783 0.065 Uiso calc R 1 . . H
H20B 1.0041 0.2922 0.7986 0.065 Uiso calc R 1 . . H
C21 1.4688(16) 0.1443(10) 0.5901(4) 0.061(3) Uani d . 1 . . C
C22 1.5278(12) 0.0298(9) 0.5709(3) 0.056(3) Uani d . 1 . . C
H22A 1.6462 0.0213 0.5771 0.084 Uiso calc R 1 . . H
H22B 1.5086 0.0279 0.5372 0.084 Uiso calc R 1 . . H
H22C 1.4676 -0.0354 0.5857 0.084 Uiso calc R 1 . . H
C23 1.4914(15) 0.4847(11) 0.5495(4) 0.062(3) Uani d . 1 . . C
C24 1.6722(13) 0.4973(10) 0.5397(4) 0.072(3) Uani d . 1 . . C
H24A 1.6952 0.5779 0.5289 0.108 Uiso calc R 1 . . H
H24B 1.7046 0.4405 0.5155 0.108 Uiso calc R 1 . . H
H24C 1.7350 0.4816 0.5682 0.108 Uiso calc R 1 . . H
O25 0.5596(8) 0.2413(5) 0.8617(2) 0.0560(18) Uani d . 1 . . O
H25A 0.5569 0.1690 0.8686 0.084 Uiso calc R 1 . . H
O26 0.5678(8) -0.0069(6) 0.8177(3) 0.0543(19) Uani d . 1 . . O
O27 0.8112(7) 0.2128(5) 0.8279(2) 0.0463(16) Uani d . 1 . . O
O28 0.7095(8) 0.0124(5) 0.7506(3) 0.0524(18) Uani d . 1 . . O
O29 1.3247(8) 0.1783(6) 0.5719(2) 0.0497(17) Uani d . 1 . . O
O30 1.5484(9) 0.2028(7) 0.6185(3) 0.070(2) Uani d . 1 . . O
O31 1.4217(9) 0.3936(6) 0.5275(2) 0.0534(18) Uani d . 1 . . O
O32 1.4172(11) 0.5509(7) 0.5739(3) 0.077(2) Uani d . 1 . . O
C1S 0.9673(12) 0.2592(10) 0.9228(4) 0.069(3) Uani d . 1 . . C
H1S 0.8853 0.2155 0.9032 0.082 Uiso calc R 1 . . H
Cl1 0.9116(4) 0.4096(3) 0.92500(11) 0.0863(11) Uani d . 1 . . Cl
Cl2 1.1635(4) 0.2471(3) 0.89705(11) 0.0860(11) Uani d . 1 . . Cl
Cl3 0.9672(3) 0.1985(3) 0.97952(10) 0.0768(10) Uani d . 1 . . Cl

loop_
_atom_site_aniso_label
_atom_site_aniso_U_11
_atom_site_aniso_U_22
_atom_site_aniso_U_33
_atom_site_aniso_U_12
_atom_site_aniso_U_13
_atom_site_aniso_U_23
C1 0.055(7) 0.020(6) 0.076(9) 0.011(5) -0.005(6) -0.005(5)
C2 0.047(6) 0.023(6) 0.068(8) 0.001(4) 0.004(5) -0.002(5)
C3 0.059(7) 0.047(8) 0.058(8) 0.009(6) 0.003(6) 0.002(6)
C4 0.075(8) 0.026(7) 0.046(7) -0.001(6) -0.005(6) 0.002(5)
C5 0.055(6) 0.028(6) 0.061(7) 0.015(5) -0.009(6) -0.006(5)
C6 0.062(8) 0.040(7) 0.062(8) 0.004(5) -0.009(6) 0.013(6)
C7 0.068(8) 0.041(7) 0.047(7) -0.003(6) -0.006(6) -0.006(5)
C8 0.038(6) 0.059(8) 0.056(7) -0.004(6) -0.010(6) 0.011(6)
C9 0.053(6) 0.029(6) 0.050(6) -0.006(5) 0.010(6) -0.003(6)
C10 0.050(6) 0.026(6) 0.055(7) -0.001(5) -0.024(6) 0.001(5)
C11 0.029(6) 0.059(7) 0.048(6) 0.006(5) 0.002(5) -0.008(6)
C12 0.066(7) 0.026(6) 0.068(8) -0.001(5) -0.011(6) 0.004(5)
C13 0.063(7) 0.031(6) 0.052(6) 0.000(5) -0.014(6) 0.008(5)
C14 0.038(6) 0.043(7) 0.065(7) -0.002(5) -0.010(5) -0.003(6)
C15 0.056(7) 0.041(7) 0.048(7) 0.002(5) -0.003(5) -0.005(6)
C16 0.057(8) 0.058(8) 0.060(8) 0.004(5) 0.000(6) 0.001(6)
C17 0.078(7) 0.056(7) 0.051(7) 0.007(6) -0.015(6) 0.005(6)
C18 0.046(6) 0.037(6) 0.074(7) -0.003(5) -0.015(5) -0.008(5)
C19 0.056(7) 0.051(9) 0.064(9) -0.004(6) 0.000(7) -0.014(7)
C20 0.063(6) 0.023(6) 0.077(8) 0.012(5) -0.018(7) 0.001(6)
C21 0.077(9) 0.047(8) 0.060(9) 0.001(7) 0.005(8) 0.002(7)
C22 0.057(6) 0.050(7) 0.061(8) 0.000(5) 0.010(6) 0.001(6)
C23 0.082(10) 0.038(8) 0.066(9) -0.004(7) 0.000(7) 0.008(7)
C24 0.067(8) 0.070(8) 0.080(9) -0.003(6) -0.009(7) 0.022(7)
O25 0.073(4) 0.042(4) 0.053(5) -0.010(4) -0.002(4) 0.001(4)
O26 0.058(4) 0.045(5) 0.060(5) -0.005(3) -0.003(4) 0.007(4)
O27 0.045(4) 0.041(4) 0.052(4) 0.003(3) 0.010(3) 0.005(3)
O28 0.056(4) 0.041(4) 0.061(5) 0.002(3) -0.002(4) 0.002(4)
O29 0.041(4) 0.055(5) 0.053(4) 0.018(4) -0.001(3) -0.005(4)
O30 0.069(5) 0.064(5) 0.078(6) 0.010(4) -0.014(4) -0.013(5)
O31 0.062(5) 0.041(4) 0.057(5) -0.001(4) -0.005(4) -0.001(4)
O32 0.100(6) 0.060(6) 0.071(6) -0.013(5) -0.001(5) -0.007(5)
C1S 0.063(7) 0.084(9) 0.058(7) 0.011(6) -0.007(6) -0.007(6)
Cl1 0.125(3) 0.055(2) 0.079(2) 0.0194(18) -0.011(2) 0.0021(17)
Cl2 0.089(2) 0.100(3) 0.069(2) 0.0051(19) 0.0046(17) 0.0012(19)
Cl3 0.086(2) 0.071(2) 0.074(2) 0.0042(16) -0.0038(16) 0.0121(16)

loop_
_atom_type_symbol
_atom_type_description
_atom_type_scat_dispersion_real
_atom_type_scat_dispersion_imag
_atom_type_scat_source
C C 0.0033 0.0016 'International Tables Vol C Tables 4.2.6.8 and 6.1.1.4'
H H 0.0000 0.0000 'International Tables Vol C Tables 4.2.6.8 and 6.1.1.4'
O O 0.0106 0.0060 'International Tables Vol C Tables 4.2.6.8 and 6.1.1.4'
Cl Cl 0.1484 0.1585 'International Tables Vol C Tables 4.2.6.8 and 6.1.1.4'

loop_
_geom_angle_atom_site_label_1
_geom_angle_atom_site_label_2
_geom_angle_atom_site_label_3
_geom_angle
_geom_angle_publ_flag
C2 C1 C10 109.6(7) ?
C2 C1 H1A 109.7 ?
C10 C1 H1A 109.7 ?
C2 C1 H1B 109.7 ?
C10 C1 H1B 109.7 ?
H1A C1 H1B 108.2 ?
C3 C2 C1 110.1(7) ?
C3 C2 H2A 109.6 ?
C1 C2 H2A 109.6 ?
C3 C2 H2B 109.6 ?
C1 C2 H2B 109.6 ?
H2A C2 H2B 108.2 ?
O25 C3 O27 105.6(8) ?
O25 C3 C4 115.9(8) ?
O27 C3 C4 107.7(8) ?
O25 C3 C2 107.7(8) ?
O27 C3 C2 108.1(7) ?
C4 C3 C2 111.4(8) ?
C3 C4 C19 107.9(8) ?
C3 C4 C5 109.7(8) ?
C19 C4 C5 102.5(8) ?
C3 C4 C18 113.8(8) ?
C19 C4 C18 108.2(8) ?
C5 C4 C18 113.9(8) ?
C6 C5 C10 112.7(7) ?
C6 C5 C4 106.5(8) ?
C10 C5 C4 110.3(8) ?
C6 C5 H5 109.1 ?
C10 C5 H5 109.1 ?
C4 C5 H5 109.1 ?
C7 C6 O28 112.8(8) ?
C7 C6 C5 114.9(8) ?
O28 C6 C5 104.5(8) ?
C7 C6 H6 108.1 ?
O28 C6 H6 108.1 ?
C5 C6 H6 108.1 ?
C8 C7 C6 125.4(9) y
C8 C7 H7 117.3 ?
C6 C7 H7 117.3 ?
C7 C8 C9 121.6(9) ?
C7 C8 C14 122.5(10) ?
C9 C8 C14 114.9(8) ?
C8 C9 C10 112.4(7) ?
C8 C9 C11 108.2(8) ?
C10 C9 C11 118.2(7) ?
C8 C9 H9 105.7 ?
C10 C9 H9 105.7 ?
C11 C9 H9 105.7 ?
C9 C10 C20 110.2(7) ?
C9 C10 C5 111.6(7) ?
C20 C10 C5 109.9(8) ?
C9 C10 C1 115.1(8) ?
C20 C10 C1 105.2(8) ?
C5 C10 C1 104.5(7) ?
C12 C11 C9 110.3(7) ?
C12 C11 H11A 109.6 ?
C9 C11 H11A 109.6 ?
C12 C11 H11B 109.6 ?
C9 C11 H11B 109.6 ?
H11A C11 H11B 108.1 ?
C11 C12 C13 115.0(7) ?
C11 C12 H12A 108.5 ?
C13 C12 H12A 108.5 ?
C11 C12 H12B 108.5 ?
C13 C12 H12B 108.5 ?
H12A C12 H12B 107.5 ?
C17 C13 C15 112.7(8) ?
C17 C13 C12 110.9(7) ?
C15 C13 C12 108.0(7) ?
C17 C13 C14 109.5(8) ?
C15 C13 C14 106.8(7) ?
C12 C13 C14 108.8(8) ?
C8 C14 C13 111.2(7) ?
C8 C14 H14A 109.4 ?
C13 C14 H14A 109.4 ?
C8 C14 H14B 109.4 ?
C13 C14 H14B 109.4 ?
H14A C14 H14B 108.0 ?
O29 C15 C16 104.2(7) y
O29 C15 C13 108.0(7) y
C16 C15 C13 115.1(8) y
O29 C15 H15 109.8 ?
C16 C15 H15 109.8 ?
C13 C15 H15 109.8 ?
O31 C16 C15 108.5(8) y
O31 C16 H16A 110.0 ?
C15 C16 H16A 110.0 ?
O31 C16 H16B 110.0 ?
C15 C16 H16B 110.0 ?
H16A C16 H16B 108.4 ?
C13 C17 H17A 109.5 ?
C13 C17 H17B 109.5 ?
H17A C17 H17B 109.5 ?
C13 C17 H17C 109.5 ?
H17A C17 H17C 109.5 ?
H17B C17 H17C 109.5 ?
C4 C18 H18A 109.5 ?
C4 C18 H18B 109.5 ?
H18A C18 H18B 109.5 ?
C4 C18 H18C 109.5 ?
H18A C18 H18C 109.5 ?
H18B C18 H18C 109.5 ?
O26 C19 O28 120.0(10) ?
O26 C19 C4 128.6(10) ?
O28 C19 C4 111.4(10) ?
O27 C20 C10 115.1(7) ?
O27 C20 H20A 108.5 ?
C10 C20 H20A 108.5 ?
O27 C20 H20B 108.5 ?
C10 C20 H20B 108.5 ?
H20A C20 H20B 107.5 ?
O30 C21 O29 124.1(10) y
O30 C21 C22 123.0(12) y
O29 C21 C22 112.9(11) y
C21 C22 H22A 109.5 ?
C21 C22 H22B 109.5 ?
H22A C22 H22B 109.5 ?
C21 C22 H22C 109.5 ?
H22A C22 H22C 109.5 ?
H22B C22 H22C 109.5 ?
O32 C23 O31 123.4(11) y
O32 C23 C24 123.1(12) y
O31 C23 C24 113.5(12) y
C23 C24 H24A 109.5 ?
C23 C24 H24B 109.5 ?
H24A C24 H24B 109.5 ?
C23 C24 H24C 109.5 ?
H24A C24 H24C 109.5 ?
H24B C24 H24C 109.5 ?
C3 O25 H25A 109.5 ?
C20 O27 C3 110.6(7) y
C19 O28 C6 109.9(8) y
C21 O29 C15 116.7(8) y
C23 O31 C16 116.0(9) y
Cl2 C1S Cl1 108.8(6) ?
Cl2 C1S Cl3 111.0(5) ?
Cl1 C1S Cl3 110.0(6) ?
Cl2 C1S H1S 109.0 ?
Cl1 C1S H1S 109.0 ?
Cl3 C1S H1S 109.0 ?

loop_
_geom_bond_atom_site_label_1
_geom_bond_atom_site_label_2
_geom_bond_site_symmetry_2
_geom_bond_distance
_geom_bond_publ_flag
C1 C2 . 1.550(12) ?
C1 C10 . 1.554(12) ?
C1 H1A . 0.9900 ?
C1 H1B . 0.9900 ?
C2 C3 . 1.526(12) ?
C2 H2A . 0.9900 ?
C2 H2B . 0.9900 ?
C3 O25 . 1.390(11) y
C3 O27 . 1.469(10) y
C3 C4 . 1.507(13) ?
C4 C19 . 1.534(15) ?
C4 C5 . 1.547(13) ?
C4 C18 . 1.548(12) y
C5 C6 . 1.533(13) ?
C5 C10 . 1.543(12) ?
C5 H5 . 1.0000 ?
C6 C7 . 1.463(13) y
C6 O28 . 1.484(11) y
C6 H6 . 1.0000 ?
C7 C8 . 1.309(12) y
C7 H7 . 0.9500 ?
C8 C9 . 1.494(13) ?
C8 C14 . 1.506(12) ?
C9 C10 . 1.499(12) ?
C9 C11 . 1.555(12) ?
C9 H9 . 1.0000 ?
C10 C20 . 1.514(12) ?
C11 C12 . 1.531(12) ?
C11 H11A . 0.9900 ?
C11 H11B . 0.9900 ?
C12 C13 . 1.566(13) ?
C12 H12A . 0.9900 ?
C12 H12B . 0.9900 ?
C13 C17 . 1.537(12) ?
C13 C15 . 1.539(12) y
C13 C14 . 1.573(12) ?
C14 H14A . 0.9900 ?
C14 H14B . 0.9900 ?
C15 O29 . 1.473(10) y
C15 C16 . 1.516(13) y
C15 H15 . 1.0000 ?
C16 O31 . 1.426(11) y
C16 H16A . 0.9900 ?
C16 H16B . 0.9900 ?
C17 H17A . 0.9800 ?
C17 H17B . 0.9800 ?
C17 H17C . 0.9800 ?
C18 H18A . 0.9800 ?
C18 H18B . 0.9800 ?
C18 H18C . 0.9800 ?
C19 O26 . 1.210(12) y
C19 O28 . 1.388(12) y
C20 O27 . 1.438(11) y
C20 H20A . 0.9900 ?
C20 H20B . 0.9900 ?
C21 O30 . 1.233(12) y
C21 O29 . 1.333(13) y
C21 C22 . 1.484(14) y
C22 H22A . 0.9800 ?
C22 H22B . 0.9800 ?
C22 H22C . 0.9800 ?
C23 O32 . 1.188(12) y
C23 O31 . 1.333(13) y
C23 C24 . 1.497(14) ?
C24 H24A . 0.9800 ?
C24 H24B . 0.9800 ?
C24 H24C . 0.9800 ?
O25 H25A . 0.8400 ?
C1S Cl2 . 1.757(10) ?
C1S Cl1 . 1.759(11) ?
C1S Cl3 . 1.765(10) ?
C1S H1S . 1.0000 ?

loop_
_geom_hbond_atom_site_label_D
_geom_hbond_atom_site_label_H
_geom_hbond_atom_site_label_A
_geom_hbond_site_symmetry_A
_geom_hbond_distance_DH
_geom_hbond_distance_HA
_geom_hbond_distance_DA
_geom_hbond_angle_DHA
O25 H25A O32 3_746 0.84 2.13 2.840(11) 142
O25 H25A O26 . 0.84 2.47 3.075(9) 130

loop_
_geom_torsion_atom_site_label_1
_geom_torsion_atom_site_label_2
_geom_torsion_atom_site_label_3
_geom_torsion_atom_site_label_4
_geom_torsion
_geom_torsion_publ_flag
C10 C1 C2 C3 -3.5(10) ?
C1 C2 C3 O25 175.0(7) ?
C1 C2 C3 O27 61.3(10) ?
C1 C2 C3 C4 -56.8(10) ?
O25 C3 C4 C19 -71.3(11) ?
O27 C3 C4 C19 46.7(10) ?
C2 C3 C4 C19 165.1(8) ?
O25 C3 C4 C5 177.7(7) ?
O27 C3 C4 C5 -64.3(9) ?
C2 C3 C4 C5 54.2(10) ?
O25 C3 C4 C18 48.8(11) ?
O27 C3 C4 C18 166.8(7) ?
C2 C3 C4 C18 -74.8(10) ?
C3 C4 C5 C6 130.5(8) ?
C19 C4 C5 C6 16.0(9) ?
C18 C4 C5 C6 -100.6(9) ?
C3 C4 C5 C10 7.9(10) ?
C19 C4 C5 C10 -106.6(8) ?
C18 C4 C5 C10 136.8(8) ?
C10 C5 C6 C7 -25.9(12) ?
C4 C5 C6 C7 -147.0(8) ?
C10 C5 C6 O28 98.2(9) ?
C4 C5 C6 O28 -22.8(9) ?
O28 C6 C7 C8 -119.7(11) ?
C5 C6 C7 C8 0.0(15) ?
C6 C7 C8 C9 1.3(16) ?
C6 C7 C8 C14 -166.4(9) ?
C7 C8 C9 C10 24.3(13) ?
C14 C8 C9 C10 -167.1(7) ?
C7 C8 C9 C11 -107.9(10) ?
C14 C8 C9 C11 60.6(9) ?
C8 C9 C10 C20 73.3(9) ?
C11 C9 C10 C20 -159.6(8) ?
C8 C9 C10 C5 -49.2(10) ?
C11 C9 C10 C5 77.9(10) ?
C8 C9 C10 C1 -168.0(8) ?
C11 C9 C10 C1 -40.9(11) ?
C6 C5 C10 C9 50.6(10) ?
C4 C5 C10 C9 169.4(7) ?
C6 C5 C10 C20 -72.0(10) ?
C4 C5 C10 C20 46.8(9) ?
C6 C5 C10 C1 175.5(8) ?
C4 C5 C10 C1 -65.6(9) ?
C2 C1 C10 C9 -174.7(7) ?
C2 C1 C10 C20 -53.3(9) ?
C2 C1 C10 C5 62.5(9) ?
C8 C9 C11 C12 -56.3(10) ?
C10 C9 C11 C12 174.6(7) ?
C9 C11 C12 C13 54.4(10) ?
C11 C12 C13 C17 70.5(10) ?
C11 C12 C13 C15 -165.6(7) ?
C11 C12 C13 C14 -49.9(10) ?
C7 C8 C14 C13 110.2(10) ?
C9 C8 C14 C13 -58.3(10) ?
C17 C13 C14 C8 -72.1(10) ?
C15 C13 C14 C8 165.6(8) ?
C12 C13 C14 C8 49.2(10) ?
C17 C13 C15 O29 -65.5(9) ?
C12 C13 C15 O29 171.7(7) ?
C14 C13 C15 O29 54.8(9) ?
C17 C13 C15 C16 50.5(11) ?
C12 C13 C15 C16 -72.4(10) ?
C14 C13 C15 C16 170.7(8) ?
O29 C15 C16 O31 -72.8(9) ?
C13 C15 C16 O31 169.1(8) ?
C3 C4 C19 O26 60.2(14) ?
C5 C4 C19 O26 176.0(10) ?
C18 C4 C19 O26 -63.4(14) ?
C3 C4 C19 O28 -118.9(9) ?
C5 C4 C19 O28 -3.1(10) ?
C18 C4 C19 O28 117.5(9) ?
C9 C10 C20 O27 -174.4(7) ?
C5 C10 C20 O27 -50.9(10) ?
C1 C10 C20 O27 61.0(10) ?
C10 C20 O27 C3 -4.6(10) ?
O25 C3 O27 C20 -172.5(7) ?
C4 C3 O27 C20 63.1(9) ?
C2 C3 O27 C20 -57.4(10) ?
O26 C19 O28 C6 169.1(9) ?
C4 C19 O28 C6 -11.7(11) ?
C7 C6 O28 C19 147.0(8) ?
C5 C6 O28 C19 21.5(10) ?
O30 C21 O29 C15 2.4(14) ?
C22 C21 O29 C15 -175.3(8) y
C16 C15 O29 C21 117.6(9) ?
C13 C15 O29 C21 -119.5(8) ?
O32 C23 O31 C16 -10.7(15) ?
C24 C23 O31 C16 170.4(8) y
C15 C16 O31 C23 -79.6(10) ?

loop_
_cod_related_entry_id
_cod_related_entry_database
_cod_related_entry_code
1 ChemSpider 21175049
